data_1529748
loop_
_publ_author_name
'Cava, R.J.'
'Santoro, A.'
'Murphy, D.W.'
'Zahurak, S.M.'
'Roth, R.S.'

_publ_section_title
;
 Structural aspects of lithium insertion in oxides: Lix Re O3 and Li2 Fe
 V3 O8
;
_journal_name_full 'Solid State Ionics'
_journal_page_first 323
_journal_page_last 326
_journal_volume 5
_journal_year 1981
_chemical_formula_sum 'Fe Li2 O8 V3'
_chemical_name_systematic 'Li2 Fe V3 O8'
_space_group_IT_number 12
_symmetry_space_group_name_Hall '-C 2y'
_symmetry_space_group_name_H-M 'C 1 2/m 1'
_cell_angle_alpha 90
_cell_angle_beta 107.227
_cell_angle_gamma 90
_cell_formula_units_Z 2
_cell_length_a 11.9593
_cell_length_b 3.918
_cell_length_c 6.4653
_cell_volume 289.351
_citation_journal_id_ASTM SSIOD3
_cod_data_source_file Cava_SSIOD3_1981_684.cif
_cod_data_source_block Fe1Li2O8V3
_cod_original_cell_volume 289.3513
_cod_original_formula_sum 'Fe1 Li2 O8 V3'
_cod_database_code 1529748

loop_
_symmetry_equiv_pos_as_xyz
x,y,z
-x,y,-z
-x,-y,-z
x,-y,z
x+1/2,y+1/2,z
-x+1/2,y+1/2,-z
-x+1/2,-y+1/2,-z
x+1/2,-y+1/2,z

loop_
_atom_site_label
_atom_site_type_symbol
_atom_site_fract_x
_atom_site_fract_y
_atom_site_fract_z
_atom_site_occupancy
_atom_site_U_iso_or_equiv
V1 V+4 0.278 0 0.625 0.875 0.0
Fe1 Fe+2 0.278 0 0.625 0.125 0.0
O4 O-2 0.1202 0 0.6815 1 0.0
O1 O-2 0.3495 0 0.9971 1 0.0
V2 V+4 0.3972 0 0.316 0.625 0.0
O3 O-2 0.4418 0 0.639 1 0.0
Fe2 Fe+2 0.3972 0 0.316 0.375 0.0
O2 O-2 0.2283 0 0.3415 1 0.0
Li1 Li+1 0.0491 0 0.344 1 0.0
